data_7244941
loop_
_publ_author_name
'Akai, Ryota'
'Oka, Kouki'
'Nishida, Ryunosuke'
'Tohnai, Norimitsu'

_publ_section_title
;
 Systematic arrangement control of functional organic molecules
;
_journal_name_full CrystEngComm
_journal_paper_doi 10.1039/D2CE00336H
_journal_year 2022
_chemical_formula_moiety '2(C10 H7 S)'
_chemical_formula_sum 'C20 H14 S2'
_chemical_formula_weight 318.43
_chemical_name_systematic BTDPh
_space_group_crystal_system triclinic
_space_group_IT_number 2
_space_group_name_Hall '-P 1'
_space_group_name_H-M_alt 'P -1'
_atom_sites_solution_hydrogens geom
_atom_sites_solution_primary dual
_audit_block_doi 10.5517/ccdc.csd.cc2b8vwc
_audit_creation_date 2022-01-14
_audit_creation_method
;
Olex2 1.3
(compiled 2020.11.12 svn.r5f609507 for OlexSys, GUI svn.r6408)
;
_audit_update_record
;
2022-02-21 deposited with the CCDC.	2022-05-09 downloaded from the CCDC.
;
_cell_angle_alpha 86.3680(10)
_cell_angle_beta 89.9800(10)
_cell_angle_gamma 89.8680(10)
_cell_formula_units_Z 2
_cell_length_a 5.68780(10)
_cell_length_b 7.86580(10)
_cell_length_c 16.9636(2)
_cell_measurement_reflns_used 23281
_cell_measurement_temperature 213
_cell_measurement_theta_max 74.0990
_cell_measurement_theta_min 5.2290
_cell_volume 757.410(19)
_computing_cell_refinement 'CrysAlisPro 1.171.39.20a (Rigaku OD, 2015)'
_computing_data_collection 'CrysAlisPro 1.171.39.20a (Rigaku OD, 2015)'
_computing_data_reduction 'CrysAlisPro 1.171.39.20a (Rigaku OD, 2015)'
_computing_molecular_graphics 'Olex2 1.3 (Dolomanov et al., 2009)'
_computing_publication_material 'Olex2 1.3 (Dolomanov et al., 2009)'
_computing_structure_refinement 'SHELXL 2018/3 (Sheldrick, 2015)'
_computing_structure_solution 'SHELXT 2018/2 (Sheldrick, 2018)'
_diffrn_ambient_temperature 213
_diffrn_detector 'CCD plate'
_diffrn_measured_fraction_theta_full 0.999
_diffrn_measured_fraction_theta_max 0.989
_diffrn_measurement_details
;
List of Runs (angles in degrees, time in seconds):

  # Type    Start    End  Width  t~exp~   \w     \q     \k     \f   Frames
#--------------------------------------------------------------------------
  1  \w    -89.00  18.00   0.50    1.00    --    0.00 -19.00  90.00  214
  2  \w    -29.00  89.00   0.50    1.00    --    0.00  77.00 120.00  236
  3  \w    -18.00  89.00   0.50    1.00    --    0.00  19.00  90.00  214
  4  \w      5.00 114.00   0.50    2.00    --   94.90 -45.00  60.00  218
  5  \w      5.00 126.00   0.50    2.00    --   94.90 -82.00 -60.00  242
  6  \w      5.00 118.00   0.50    2.00    --   94.90 -61.00-150.00  226
  7  \w      5.00 126.00   0.50    2.00    --   94.90 -82.00-150.00  242
  8  \w     71.00 184.00   0.50    2.00    --   94.90  15.00 120.00  226
  9  \w      5.00 126.00   0.50    2.00    --   94.90 -82.00  60.00  242
 10  \w     65.00 184.00   0.50    2.00    --   94.90  77.00 150.00  238
 11  \w      5.00 118.00   0.50    2.00    --   94.90 -61.00-120.00  226
 12  \w     71.00 184.00   0.50    2.00    --   94.90  15.00  30.00  226
 13  \w      5.00 124.00   0.50    2.00    --   94.90 -77.00  90.00  238
 14  \w      5.00 126.00   0.50    2.00    --   94.90 -82.00-120.00  242
 15  \w      5.00 111.00   0.50    2.00    --   94.90 -30.00 -90.00  212
 16  \w    -22.00  89.00   0.50    1.00    --    0.00  57.00   0.00  222
 17  \w    -17.00  89.00   0.50    1.00    --    0.00  37.00 -90.00  212
 18  \w    -18.00  89.00   0.50    1.00    --    0.00  19.00-150.00  214
 19  \w     65.00 184.00   0.50    2.00    --   94.90  77.00-180.00  238
 20  \w     63.00 184.00   0.50    2.00    --   94.90  82.00 -60.00  242
 21  \w     75.00 184.00   0.50    2.00    --   94.90  45.00 120.00  218
 22  \w     78.00 184.00   0.50    2.00    --   94.90  30.00 -30.00  212
 23  \w     63.00 184.00   0.50    2.00    --   94.90  82.00   0.00  242
 24  \w     63.00 184.00   0.50    2.00    --   94.90  82.00  30.00  242
 25  \w     63.00 184.00   0.50    2.00    --   94.90  82.00 120.00  242
 26  \w     75.00 184.00   0.50    2.00    --   94.90  45.00 -90.00  218
 27  \w     65.00 184.00   0.50    2.00    --   94.90  77.00-150.00  238
 28  \w     65.00 184.00   0.50    2.00    --   94.90  77.00 -90.00  238
 29  \w     65.00 184.00   0.50    2.00    --   94.90  77.00  60.00  238
 30  \w     71.00 184.00   0.50    2.00    --   94.90  15.00 -90.00  226
 31  \w    -17.00  89.00   0.50    1.00    --    0.00  37.00 -60.00  212
 32  \w    -17.00  89.00   0.50    1.00    --    0.00  37.00   0.00  212
 33  \w    -17.00  89.00   0.50    1.00    --    0.00  37.00  30.00  212
 34  \w     63.00 184.00   0.50    2.00    --   94.90  82.00-120.00  242
 35  \w     75.00 184.00   0.50    2.00    --   94.90  45.00 150.00  218
 36  \w     65.00 184.00   0.50    2.00    --   94.90  77.00 -30.00  238
 37  \w     63.00 184.00   0.50    2.00    --   94.90  82.00  90.00  242
 38  \w     71.00 184.00   0.50    2.00    --   94.90  61.00-150.00  226
 39  \w     65.00 184.00   0.50    2.00    --   94.90  77.00  30.00  238
 40  \w     75.00 184.00   0.50    2.00    --   94.90  45.00 -30.00  218
 41  \w     71.00 184.00   0.50    2.00    --   94.90  61.00-180.00  226
 42  \w     71.00 184.00   0.50    2.00    --   94.90  61.00  90.00  226
 43  \w     63.00 184.00   0.50    2.00    --   94.90  82.00-150.00  242
 44  \w     65.00 184.00   0.50    2.00    --   94.90  77.00   0.00  238
 45  \w     71.00 184.00   0.50    2.00    --   94.90  61.00   0.00  226
 46  \w    -18.00  89.00   0.50    1.00    --    0.00  19.00  60.00  214
 47  \w    -89.00  18.00   0.50    1.00    --    0.00 -19.00 -60.00  214
 48  \w    -89.00  22.00   0.50    1.00    --    0.00 -57.00 120.00  222
 49  \w     65.00 184.00   0.50    2.00    --   94.90  77.00  90.00  238
 50  \w      5.00 118.00   0.50    2.00    --   94.90 -61.00  60.00  226
 51  \w     75.00 184.00   0.50    2.00    --   94.90  45.00-180.00  218
 52  \w     75.00 184.00   0.50    2.00    --   94.90  45.00   0.00  218
 53  \w     75.00 184.00   0.50    2.00    --   94.90  45.00 -60.00  218
 54  \w     75.00 184.00   0.50    2.00    --   94.90  45.00  60.00  218
 55  \w     75.00 184.00   0.50    2.00    --   94.90  45.00  90.00  218
 56  \w     75.00 184.00   0.50    2.00    --   94.90  45.00-120.00  218
 57  \w     65.00 184.00   0.50    2.00    --   94.90  77.00-120.00  238
 58  \w     65.00 184.00   0.50    2.00    --   94.90  77.00 -60.00  238
 59  \w     65.00 184.00   0.50    2.00    --   94.90  77.00 120.00  238
 60  \w     63.00 184.00   0.50    2.00    --   94.90  82.00 -90.00  242
 61  \w    -89.00  89.00   0.50    1.00    --    0.00   0.00-120.00  356
 62  \w    -89.00  89.00   0.50    1.00    --    0.00   0.00-150.00  356
 63  \w    -89.00  89.00   0.50    1.00    --    0.00   0.00-180.00  356
 64  \w     78.00 184.00   0.50    2.00    --   94.90  30.00  30.00  212
 65  \w     78.00 184.00   0.50    2.00    --   94.90  30.00-150.00  212
 66  \w     71.00 184.00   0.50    2.00    --   94.90  61.00 -60.00  226
 67  \w     63.00 184.00   0.50    2.00    --   94.90  82.00-180.00  242
 68  \w     71.00 184.00   0.50    2.00    --   94.90  61.00 150.00  226
 69  \w     63.00 184.00   0.50    2.00    --   94.90  82.00  60.00  242
 70  \w     63.00 184.00   0.50    2.00    --   94.90  82.00 150.00  242
;
_diffrn_measurement_device 'four-circle diffractometer'
_diffrn_measurement_device_type 'XtaLAB Pro: Kappa single'
_diffrn_measurement_method '\w scans'
_diffrn_orient_matrix_type 'CrysAlisPro convention (1999,Acta A55,543-557)'
_diffrn_orient_matrix_UB_11 0.0001226000
_diffrn_orient_matrix_UB_12 0.0383505000
_diffrn_orient_matrix_UB_13 -0.0901913000
_diffrn_orient_matrix_UB_21 -0.0436634000
_diffrn_orient_matrix_UB_22 -0.1898750000
_diffrn_orient_matrix_UB_23 -0.0119394000
_diffrn_orient_matrix_UB_31 -0.2673106000
_diffrn_orient_matrix_UB_32 0.0314854000
_diffrn_orient_matrix_UB_33 0.0019279000
_diffrn_radiation_monochromator graphite
_diffrn_radiation_probe x-ray
_diffrn_radiation_type 'Cu K\a'
_diffrn_radiation_wavelength 1.54184
_diffrn_reflns_av_R_equivalents 0.0502
_diffrn_reflns_av_unetI/netI 0.0190
_diffrn_reflns_Laue_measured_fraction_full 0.999
_diffrn_reflns_Laue_measured_fraction_max 0.989
_diffrn_reflns_limit_h_max 6
_diffrn_reflns_limit_h_min -6
_diffrn_reflns_limit_k_max 9
_diffrn_reflns_limit_k_min -9
_diffrn_reflns_limit_l_max 21
_diffrn_reflns_limit_l_min -21
_diffrn_reflns_number 49945
_diffrn_reflns_point_group_measured_fraction_full 0.999
_diffrn_reflns_point_group_measured_fraction_max 0.989
_diffrn_reflns_theta_full 67.684
_diffrn_reflns_theta_max 74.460
_diffrn_reflns_theta_min 2.610
_diffrn_source 'fine-focus sealed X-ray tube'
_diffrn_source_type 'Enhance (Cu) X-ray Source'
_exptl_absorpt_coefficient_mu 3.102
_exptl_absorpt_correction_T_max 1.00000
_exptl_absorpt_correction_T_min 0.67486
_exptl_absorpt_correction_type multi-scan
_exptl_absorpt_process_details
;
CrysAlisPro 1.171.39.20a (Rigaku Oxford Diffraction, 2015)
Empirical absorption correction using spherical harmonics,
 implemented in SCALE3 ABSPACK scaling algorithm.
;
_exptl_crystal_colour yellow
_exptl_crystal_colour_primary yellow
_exptl_crystal_density_diffrn 1.396
_exptl_crystal_description plate
_exptl_crystal_F_000 332
_exptl_crystal_preparation Luminescent
_exptl_crystal_size_max 0.2
_exptl_crystal_size_mid 0.2
_exptl_crystal_size_min 0.05
_refine_diff_density_max 0.347
_refine_diff_density_min -0.451
_refine_diff_density_rms 0.069
_refine_ls_extinction_method none
_refine_ls_goodness_of_fit_ref 1.221
_refine_ls_hydrogen_treatment constr
_refine_ls_matrix_type full
_refine_ls_number_parameters 175
_refine_ls_number_reflns 3036
_refine_ls_number_restraints 174
_refine_ls_restrained_S_all 1.187
_refine_ls_R_factor_all 0.0615
_refine_ls_R_factor_gt 0.0594
_refine_ls_shift/su_max 0.000
_refine_ls_shift/su_mean 0.000
_refine_ls_structure_factor_coef Fsqd
_refine_ls_weighting_details 'w=1/[\s^2^(Fo^2^)+2.2733P] where P=(Fo^2^+2Fc^2^)/3'
_refine_ls_weighting_scheme calc
_refine_ls_wR_factor_gt 0.1440
_refine_ls_wR_factor_ref 0.1446
_reflns_Friedel_coverage 0.000
_reflns_number_gt 2849
_reflns_number_total 3036
_reflns_threshold_expression 'I > 2\s(I)'
_cod_data_source_file d2ce00336h2.cif
_cod_data_source_block exp_3312
_cod_database_code 7244941
_shelx_shelxl_version_number 2018/3
_chemical_oxdiff_formula CHS
_shelx_space_group_comment
;
The symmetry employed for this shelxl refinement is uniquely defined
by the following loop, which should always be used as a source of
symmetry information in preference to the above space-group names.
They are only intended as comments.
;
_reflns_odcompleteness_completeness 99.85
_reflns_odcompleteness_iscentric 1
_reflns_odcompleteness_theta 66.97
_olex2_refinement_description
;
1. Fixed Uiso
 At 1.2 times of:
  All C(H) groups
2. Rigid bond restraints
 C00G, S002, C003, C00C, C006, C007, C00A, C00E, C00I, C00M, C00J
 with sigma for 1-2 distances of 0.01 and sigma for 1-3 distances of 0.01
 C00K, S001, C004, C009, C005, C008, C00B, C00D, C00F, C00L, C00H
 with sigma for 1-2 distances of 0.01 and sigma for 1-3 distances of 0.01
3. Uiso/Uaniso restraints and constraints
C00G \\sim S002 \\sim C003 \\sim C00C \\sim C006 \\sim C007 \\sim C00A \\sim
C00E \\sim C00I \\sim C00M \\sim C00J: within 1.7A with sigma of 0.04 and sigma
for terminal atoms of 0.08 within 1.7A
C00K \\sim S001 \\sim C004 \\sim C009 \\sim C005 \\sim C008 \\sim C00B \\sim
C00D \\sim C00F \\sim C00L \\sim C00H: within 1.7A with sigma of 0.04 and sigma
for terminal atoms of 0.08 within 1.7A
4.a Aromatic/amide H refined with riding coordinates:
 C00D(H00D), C00K(H00K), C00H(H00H), C00L(H00L), C00F(H00F), C007(H007),
 C008(H008), C00A(H00A), C00B(H00B), C00G(H00G), C00M(H00M), C00J(H00J),
 C00I(H00I), C00E(H00E)
4.b Fitted hexagon refined as free rotating group:
 C005(C00D,C00K,C00H,C00L,C00F), C00G(C00M,C00J,C00I,C00E,C006)
;
_olex2_submission_special_instructions 'No special instructions were received'
_oxdiff_exptl_absorpt_empirical_details
;
Empirical correction (ABSPACK) includes:
- Absorption correction using spherical harmonics
- Frame scaling
;
_oxdiff_exptl_absorpt_empirical_full_max 1.744
_oxdiff_exptl_absorpt_empirical_full_min 0.632

loop_
_space_group_symop_operation_xyz
'x, y, z'
'-x, -y, -z'

loop_
_atom_site_label
_atom_site_type_symbol
_atom_site_fract_x
_atom_site_fract_y
_atom_site_fract_z
_atom_site_U_iso_or_equiv
_atom_site_adp_type
_atom_site_occupancy
_atom_site_site_symmetry_order
_atom_site_calc_flag
_atom_site_refinement_flags_posn
_atom_site_refinement_flags_adp
_atom_site_refinement_flags_occupancy
_atom_site_disorder_assembly
_atom_site_disorder_group
S001 S -0.11689(17) 1.00507(12) 0.37675(6) 0.0343(2) Uani 1 1 d . U . . .
S002 S 0.38062(16) 0.39182(12) 0.39114(6) 0.0344(2) Uani 1 1 d . U . . .
C003 C 0.5877(7) 0.4337(4) 0.3174(2) 0.0310(8) Uani 1 1 d . U . . .
C004 C 0.0904(6) 0.9031(4) 0.3216(2) 0.0303(7) Uani 1 1 d . U . . .
C005 C 0.0550(4) 0.8753(3) 0.23700(11) 0.0319(8) Uani 1 1 d G U . . .
C00D C 0.2223(4) 0.7827(3) 0.19797(14) 0.0405(9) Uani 1 1 d G U . . .
H00D H 0.354061 0.739747 0.224984 0.049 Uiso 1 1 calc R U . . .
C00K C 0.1927(4) 0.7542(3) 0.11855(14) 0.0470(10) Uani 1 1 d G U . . .
H00K H 0.304649 0.692207 0.092431 0.056 Uiso 1 1 calc R U . . .
C00H C -0.0042(5) 0.8183(4) 0.07817(11) 0.0460(10) Uani 1 1 d G U . . .
H00H H -0.023992 0.799238 0.025032 0.055 Uiso 1 1 calc R U . . .
C00L C -0.1715(4) 0.9109(4) 0.11720(14) 0.0456(10) Uani 1 1 d G U . . .
H00L H -0.303224 0.953810 0.090185 0.055 Uiso 1 1 calc R U . . .
C00F C -0.1419(4) 0.9394(3) 0.19662(14) 0.0385(9) Uani 1 1 d G U . . .
H00F H -0.253817 1.001352 0.222738 0.046 Uiso 1 1 calc R U . . .
C007 C 0.7733(7) 0.5201(5) 0.3471(2) 0.0355(8) Uani 1 1 d . U . . .
H007 H 0.903831 0.553798 0.317069 0.043 Uiso 1 1 calc R U . . .
C008 C 0.2747(7) 0.8509(5) 0.3691(2) 0.0362(8) Uani 1 1 d . U . . .
H008 H 0.405708 0.794784 0.350547 0.043 Uiso 1 1 calc R U . . .
C009 C 0.0447(7) 0.9723(4) 0.4625(2) 0.0319(8) Uani 1 1 d . U . . .
C00A C 0.7485(7) 0.5534(5) 0.4275(2) 0.0356(8) Uani 1 1 d . U . . .
H00A H 0.860798 0.610949 0.455358 0.043 Uiso 1 1 calc R U . . .
C00B C 0.2485(7) 0.8899(5) 0.4483(2) 0.0358(8) Uani 1 1 d . U . . .
H00B H 0.359769 0.861843 0.487195 0.043 Uiso 1 1 calc R U . . .
C00C C 0.5445(7) 0.4933(5) 0.4602(2) 0.0330(8) Uani 1 1 d . U . . .
C00G C 0.7084(4) 0.4385(3) 0.17715(15) 0.0427(9) Uani 1 1 d G U . . .
H00G H 0.838095 0.503271 0.189698 0.051 Uiso 1 1 calc R U . . .
C00M C 0.6722(5) 0.3969(4) 0.09968(13) 0.0476(10) Uani 1 1 d G U . . .
H00M H 0.777743 0.433742 0.060384 0.057 Uiso 1 1 calc R U . . .
C00J C 0.4783(5) 0.3001(4) 0.08093(11) 0.0460(10) Uani 1 1 d G U . . .
H00J H 0.454084 0.272195 0.029088 0.055 Uiso 1 1 calc R U . . .
C00I C 0.3205(4) 0.2449(4) 0.13965(15) 0.0474(10) Uani 1 1 d G U . . .
H00I H 0.190775 0.180177 0.127107 0.057 Uiso 1 1 calc R U . . .
C00E C 0.3567(4) 0.2866(3) 0.21713(13) 0.0408(9) Uani 1 1 d G U . . .
H00E H 0.251123 0.249704 0.256422 0.049 Uiso 1 1 calc R U . . .
C006 C 0.5506(5) 0.3834(3) 0.23588(11) 0.0331(8) Uani 1 1 d G U . . .

loop_
_atom_site_aniso_label
_atom_site_aniso_U_11
_atom_site_aniso_U_22
_atom_site_aniso_U_33
_atom_site_aniso_U_23
_atom_site_aniso_U_13
_atom_site_aniso_U_12
S001 0.0290(5) 0.0382(5) 0.0355(5) -0.0021(4) -0.0021(4) 0.0074(4)
S002 0.0288(5) 0.0393(5) 0.0348(5) -0.0006(4) -0.0009(4) -0.0065(4)
C003 0.0310(19) 0.0264(17) 0.0350(18) 0.0033(14) 0.0006(14) 0.0025(14)
C004 0.0278(19) 0.0256(17) 0.0373(19) 0.0003(14) 0.0025(14) 0.0001(14)
C005 0.0299(19) 0.0284(17) 0.0369(19) 0.0016(14) 0.0035(15) -0.0008(14)
C00D 0.036(2) 0.043(2) 0.043(2) 0.0001(17) 0.0060(17) 0.0031(17)
C00K 0.050(3) 0.047(2) 0.044(2) -0.0066(19) 0.0061(19) 0.000(2)
C00H 0.054(3) 0.047(2) 0.038(2) -0.0035(18) 0.0005(18) -0.008(2)
C00L 0.051(3) 0.046(2) 0.039(2) 0.0016(18) -0.0081(19) 0.0007(19)
C00F 0.037(2) 0.037(2) 0.041(2) -0.0011(16) 0.0014(16) 0.0035(16)
C007 0.029(2) 0.0349(19) 0.042(2) 0.0034(16) -0.0003(15) -0.0025(15)
C008 0.029(2) 0.035(2) 0.044(2) -0.0037(16) -0.0007(16) 0.0032(15)
C009 0.037(2) 0.0246(17) 0.0341(19) 0.0010(14) -0.0038(15) -0.0019(14)
C00A 0.033(2) 0.0331(19) 0.040(2) 0.0029(15) -0.0102(16) -0.0027(15)
C00B 0.035(2) 0.0331(19) 0.039(2) -0.0011(16) -0.0089(16) 0.0030(15)
C00C 0.036(2) 0.0282(18) 0.0344(19) 0.0026(14) -0.0080(15) 0.0009(15)
C00G 0.039(2) 0.043(2) 0.046(2) -0.0027(18) 0.0069(18) -0.0045(18)
C00M 0.049(3) 0.049(2) 0.045(2) -0.0034(19) 0.0081(19) -0.003(2)
C00J 0.052(3) 0.046(2) 0.040(2) -0.0049(18) 0.0000(19) -0.0021(19)
C00I 0.057(3) 0.044(2) 0.041(2) -0.0042(18) -0.0038(19) -0.011(2)
C00E 0.045(2) 0.038(2) 0.040(2) -0.0005(17) 0.0026(17) -0.0071(17)
C006 0.036(2) 0.0262(17) 0.0372(19) 0.0004(14) -0.0004(15) 0.0016(14)

loop_
_atom_type_symbol
_atom_type_description
_atom_type_scat_dispersion_real
_atom_type_scat_dispersion_imag
_atom_type_scat_source
C C 0.0181 0.0091 'International Tables Vol C Tables 4.2.6.8 and 6.1.1.4'
H H 0.0000 0.0000 'International Tables Vol C Tables 4.2.6.8 and 6.1.1.4'
S S 0.3331 0.5567 'International Tables Vol C Tables 4.2.6.8 and 6.1.1.4'

loop_
_geom_angle_atom_site_label_1
_geom_angle_atom_site_label_2
_geom_angle_atom_site_label_3
_geom_angle
_geom_angle_site_symmetry_1
_geom_angle_site_symmetry_3
_geom_angle_publ_flag
C009 S001 C004 92.50(18) . . ?
C00C S002 C003 92.67(18) . . ?
C007 C003 S002 109.6(3) . . ?
C007 C003 C006 128.6(3) . . ?
C006 C003 S002 121.8(3) . . ?
C005 C004 S001 122.2(2) . . ?
C008 C004 S001 109.5(3) . . ?
C008 C004 C005 128.2(3) . . ?
C00D C005 C004 118.9(2) . . ?
C00D C005 C00F 120.0 . . ?
C00F C005 C004 121.1(2) . . ?
C005 C00D H00D 120.0 . . ?
C005 C00D C00K 120.0 . . ?
C00K C00D H00D 120.0 . . ?
C00D C00K H00K 120.0 . . ?
C00H C00K C00D 120.0 . . ?
C00H C00K H00K 120.0 . . ?
C00K C00H H00H 120.0 . . ?
C00L C00H C00K 120.0 . . ?
C00L C00H H00H 120.0 . . ?
C00H C00L H00L 120.0 . . ?
C00H C00L C00F 120.0 . . ?
C00F C00L H00L 120.0 . . ?
C005 C00F H00F 120.0 . . ?
C00L C00F C005 120.0 . . ?
C00L C00F H00F 120.0 . . ?
C003 C007 H007 123.0 . . ?
C003 C007 C00A 113.9(4) . . ?
C00A C007 H007 123.0 . . ?
C004 C008 H008 123.0 . . ?
C004 C008 C00B 114.0(4) . . ?
C00B C008 H008 123.0 . . ?
C009 C009 S001 120.8(4) 2_576 . ?
C00B C009 S001 110.7(3) . . ?
C00B C009 C009 128.5(4) . 2_576 ?
C007 C00A H00A 123.3 . . ?
C00C C00A C007 113.5(3) . . ?
C00C C00A H00A 123.3 . . ?
C008 C00B H00B 123.4 . . ?
C009 C00B C008 113.3(3) . . ?
C009 C00B H00B 123.4 . . ?
C00A C00C S002 110.4(3) . . ?
C00A C00C C00C 129.3(4) . 2_666 ?
C00C C00C S002 120.3(4) 2_666 . ?
C00M C00G H00G 120.0 . . ?
C00M C00G C006 120.0 . . ?
C006 C00G H00G 120.0 . . ?
C00G C00M H00M 120.0 . . ?
C00J C00M C00G 120.0 . . ?
C00J C00M H00M 120.0 . . ?
C00M C00J H00J 120.0 . . ?
C00M C00J C00I 120.0 . . ?
C00I C00J H00J 120.0 . . ?
C00J C00I H00I 120.0 . . ?
C00E C00I C00J 120.0 . . ?
C00E C00I H00I 120.0 . . ?
C00I C00E H00E 120.0 . . ?
C00I C00E C006 120.0 . . ?
C006 C00E H00E 120.0 . . ?
C00G C006 C003 119.2(2) . . ?
C00E C006 C003 120.8(2) . . ?
C00E C006 C00G 120.0 . . ?

loop_
_geom_bond_atom_site_label_1
_geom_bond_atom_site_label_2
_geom_bond_distance
_geom_bond_site_symmetry_2
_geom_bond_publ_flag
S001 C004 1.732(4) . ?
S001 C009 1.726(4) . ?
S002 C003 1.734(4) . ?
S002 C00C 1.732(4) . ?
C003 C007 1.370(5) . ?
C003 C006 1.478(4) . ?
C004 C005 1.479(4) . ?
C004 C008 1.368(5) . ?
C005 C00D 1.3900 . ?
C005 C00F 1.3900 . ?
C00D H00D 0.9300 . ?
C00D C00K 1.3900 . ?
C00K H00K 0.9300 . ?
C00K C00H 1.3900 . ?
C00H H00H 0.9300 . ?
C00H C00L 1.3900 . ?
C00L H00L 0.9300 . ?
C00L C00F 1.3900 . ?
C00F H00F 0.9300 . ?
C007 H007 0.9300 . ?
C007 C00A 1.411(6) . ?
C008 H008 0.9300 . ?
C008 C00B 1.406(5) . ?
C009 C009 1.462(7) 2_576 ?
C009 C00B 1.355(5) . ?
C00A H00A 0.9300 . ?
C00A C00C 1.359(5) . ?
C00B H00B 0.9300 . ?
C00C C00C 1.452(8) 2_666 ?
C00G H00G 0.9300 . ?
C00G C00M 1.3900 . ?
C00G C006 1.3900 . ?
C00M H00M 0.9300 . ?
C00M C00J 1.3900 . ?
C00J H00J 0.9300 . ?
C00J C00I 1.3900 . ?
C00I H00I 0.9300 . ?
C00I C00E 1.3900 . ?
C00E H00E 0.9300 . ?
C00E C006 1.3900 . ?

loop_
_geom_torsion_atom_site_label_1
_geom_torsion_atom_site_label_2
_geom_torsion_atom_site_label_3
_geom_torsion_atom_site_label_4
_geom_torsion
_geom_torsion_site_symmetry_1
_geom_torsion_site_symmetry_2
_geom_torsion_site_symmetry_3
_geom_torsion_site_symmetry_4
_geom_torsion_publ_flag
S001 C004 C005 C00D -175.86(18) . . . . ?
S001 C004 C005 C00F 3.9(4) . . . . ?
S001 C004 C008 C00B 0.9(4) . . . . ?
S001 C009 C00B C008 -0.7(4) . . . . ?
S002 C003 C007 C00A -0.6(4) . . . . ?
S002 C003 C006 C00G 172.13(19) . . . . ?
S002 C003 C006 C00E -5.8(4) . . . . ?
C003 S002 C00C C00A -0.8(3) . . . . ?
C003 S002 C00C C00C 178.3(4) . . . 2_666 ?
C003 C007 C00A C00C 0.0(5) . . . . ?
C004 S001 C009 C009 -177.8(4) . . . 2_576 ?
C004 S001 C009 C00B 1.0(3) . . . . ?
C004 C005 C00D C00K 179.7(3) . . . . ?
C004 C005 C00F C00L -179.7(3) . . . . ?
C004 C008 C00B C009 -0.1(5) . . . . ?
C005 C004 C008 C00B -176.6(3) . . . . ?
C005 C00D C00K C00H 0.0 . . . . ?
C00D C005 C00F C00L 0.0 . . . . ?
C00D C00K C00H C00L 0.0 . . . . ?
C00K C00H C00L C00F 0.0 . . . . ?
C00H C00L C00F C005 0.0 . . . . ?
C00F C005 C00D C00K 0.0 . . . . ?
C007 C003 C006 C00G -5.9(5) . . . . ?
C007 C003 C006 C00E 176.2(3) . . . . ?
C007 C00A C00C S002 0.6(4) . . . . ?
C007 C00A C00C C00C -178.3(5) . . . 2_666 ?
C008 C004 C005 C00D 1.3(5) . . . . ?
C008 C004 C005 C00F -179.0(3) . . . . ?
C009 S001 C004 C005 176.6(3) . . . . ?
C009 S001 C004 C008 -1.1(3) . . . . ?
C009 C009 C00B C008 178.0(5) 2_576 . . . ?
C00C S002 C003 C007 0.7(3) . . . . ?
C00C S002 C003 C006 -177.6(3) . . . . ?
C00G C00M C00J C00I 0.0 . . . . ?
C00M C00G C006 C003 -178.0(3) . . . . ?
C00M C00G C006 C00E 0.0 . . . . ?
C00M C00J C00I C00E 0.0 . . . . ?
C00J C00I C00E C006 0.0 . . . . ?
C00I C00E C006 C003 178.0(3) . . . . ?
C00I C00E C006 C00G 0.0 . . . . ?
C006 C003 C007 C00A 177.6(3) . . . . ?
C006 C00G C00M C00J 0.0 . . . . ?
